data_2237074
loop_
_publ_author_name
'Mohamed, Shaaban Kamel'
'Akkurt, Mehmet'
'Tahir, Muhammad N.'
'Abdelhamid, Antar A.'
'Marzouk, Adel A.'

_publ_section_title
;
 Dibenzo[<i>b</i>,<i>g</i>]indeno[1',2':3,4]fluoreno[1,2-<i>d</i>]oxonine-5,11,16,21-tetraone
;
_journal_coeditor_code XU5643
_journal_issue 12
_journal_name_full 'Acta Crystallographica Section E'
_journal_page_first o3363
_journal_page_last o3364
_journal_paper_doi 10.1107/S1600536812046363
_journal_volume 68
_journal_year 2012
_chemical_formula_iupac 'C34 H16 O5'
_chemical_formula_moiety 'C34 H16 O5'
_chemical_formula_sum 'C34 H16 O5'
_chemical_formula_weight 504.47
_chemical_name_common
;
Dibenzo[<i>b</i>,<i>g</i>]indeno[1',2':3,4]fluoreno[1,2-<i>d</i>]oxonine-
5,11,16,21-tetraone
;
_space_group_IT_number 2
_symmetry_cell_setting triclinic
_symmetry_space_group_name_Hall '-P 1'
_symmetry_space_group_name_H-M 'P -1'
_atom_sites_solution_hydrogens geom
_atom_sites_solution_primary direct
_atom_sites_solution_secondary difmap
_cell_angle_alpha 82.229(7)
_cell_angle_beta 72.773(6)
_cell_angle_gamma 81.181(10)
_cell_formula_units_Z 4
_cell_length_a 12.230(4)
_cell_length_b 12.346(3)
_cell_length_c 16.794(5)
_cell_measurement_reflns_used 182
_cell_measurement_temperature 296(2)
_cell_measurement_theta_max 21.5
_cell_measurement_theta_min 3.3
_cell_volume 2382.5(12)
_computing_cell_refinement 'SAINT (Bruker, 2007)'
_computing_data_collection 'APEX2 (Bruker, 2007)'
_computing_data_reduction 'SAINT (Bruker, 2007)'
_computing_molecular_graphics 'ORTEP-3 for Windows (Farrugia, 2012)'
_computing_publication_material 'WinGX (Farrugia, 2012) and PLATON (Spek, 2009)'
_computing_structure_refinement 'SHELXL97 (Sheldrick, 2008)'
_computing_structure_solution 'SIR97 (Altomare <i>et al.</i>, 1999)'
_diffrn_ambient_temperature 296(2)
_diffrn_detector_area_resol_mean 0.81
_diffrn_measured_fraction_theta_full 0.991
_diffrn_measured_fraction_theta_max 0.991
_diffrn_measurement_device_type 'Bruker Kappa APEXII CCD'
_diffrn_measurement_method \w
_diffrn_radiation_monochromator graphite
_diffrn_radiation_source 'fine-focus sealed tube'
_diffrn_radiation_type 'Mo K\a'
_diffrn_radiation_wavelength 0.71073
_diffrn_reflns_av_R_equivalents 0.0612
_diffrn_reflns_av_sigmaI/netI 0.0996
_diffrn_reflns_limit_h_max 15
_diffrn_reflns_limit_h_min -15
_diffrn_reflns_limit_k_max 16
_diffrn_reflns_limit_k_min -16
_diffrn_reflns_limit_l_max 21
_diffrn_reflns_limit_l_min -21
_diffrn_reflns_number 38137
_diffrn_reflns_reduction_process
;
;
_diffrn_reflns_theta_full 27.56
_diffrn_reflns_theta_max 27.56
_diffrn_reflns_theta_min 2.27
_exptl_absorpt_coefficient_mu 0.095
_exptl_absorpt_correction_T_max 0.987
_exptl_absorpt_correction_T_min 0.980
_exptl_absorpt_correction_type multi-scan
_exptl_absorpt_process_details '(SADABS; Bruker, 2005)'
_exptl_crystal_colour 'dark green'
_exptl_crystal_density_diffrn 1.406
_exptl_crystal_density_method 'Not Measured'
_exptl_crystal_description prism
_exptl_crystal_F_000 1040
_exptl_crystal_size_max 0.28
_exptl_crystal_size_mid 0.18
_exptl_crystal_size_min 0.14
_refine_diff_density_max 0.192
_refine_diff_density_min -0.205
_refine_ls_extinction_coef 0.0020(4)
_refine_ls_extinction_expression FC^*^=KFC[1+0.001XFC^2^\L^3^/SIN(2\Q)]^-1/4^
_refine_ls_extinction_method 'SHELXL97 (Sheldrick, 2008)'
_refine_ls_goodness_of_fit_ref 0.938
_refine_ls_hydrogen_treatment constr
_refine_ls_matrix_type full
_refine_ls_number_parameters 704
_refine_ls_number_reflns 10895
_refine_ls_number_restraints 0
_refine_ls_restrained_S_all 0.938
_refine_ls_R_factor_all 0.1558
_refine_ls_R_factor_gt 0.0556
_refine_ls_shift/su_max 0.000
_refine_ls_shift/su_mean 0.000
_refine_ls_structure_factor_coef Fsqd
_refine_ls_weighting_details 'calc w=1/[\s^2^(Fo^2^)+(0.0501P)^2^] where P=(Fo^2^+2Fc^2^)/3'
_refine_ls_weighting_scheme calc
_refine_ls_wR_factor_gt 0.1031
_refine_ls_wR_factor_ref 0.1346
_reflns_number_gt 4858
_reflns_number_total 10895
_reflns_threshold_expression I>2\s(I)
_cod_data_source_file xu5643.cif
_cod_data_source_block I
_cod_database_code 2237074
_cod_database_fobs_code 2237074

loop_
_symmetry_equiv_pos_site_id
_symmetry_equiv_pos_as_xyz
1 x,y,z
2 -x,-y,-z

loop_
_atom_site_aniso_label
_atom_site_aniso_U_11
_atom_site_aniso_U_22
_atom_site_aniso_U_33
_atom_site_aniso_U_12
_atom_site_aniso_U_13
_atom_site_aniso_U_23
O1 0.0502(10) 0.0595(13) 0.0732(14) 0.0036(9) -0.0241(10) -0.0066(11)
O2 0.0874(15) 0.120(2) 0.0876(17) -0.0121(13) -0.0433(13) -0.0343(15)
O3 0.0540(11) 0.0714(14) 0.1047(17) -0.0081(10) -0.0386(11) 0.0168(12)
O4 0.0663(12) 0.0524(13) 0.0930(16) -0.0217(10) -0.0010(11) -0.0229(11)
O5 0.0637(11) 0.0605(14) 0.0801(15) -0.0056(10) 0.0023(10) -0.0303(12)
C1 0.0398(13) 0.0489(18) 0.0484(17) -0.0110(12) -0.0061(12) -0.0121(15)
C2 0.0640(17) 0.079(2) 0.058(2) -0.0239(16) -0.0094(15) -0.0167(18)
C3 0.074(2) 0.108(3) 0.071(3) -0.039(2) 0.0024(18) -0.046(2)
C4 0.066(2) 0.070(3) 0.113(3) -0.0272(18) 0.009(2) -0.047(3)
C5 0.0593(18) 0.045(2) 0.103(3) -0.0059(14) -0.0089(18) -0.0208(19)
C6 0.0387(13) 0.0469(19) 0.060(2) -0.0056(12) -0.0047(13) -0.0153(16)
C7 0.0576(17) 0.0535(19) 0.060(2) 0.0011(14) -0.0209(16) -0.0051(16)
C8 0.0522(15) 0.0397(17) 0.0469(17) -0.0037(13) -0.0083(13) -0.0073(14)
C9 0.078(2) 0.052(2) 0.065(2) -0.0009(16) -0.0078(17) 0.0024(17)
C10 0.092(2) 0.048(2) 0.083(3) -0.0186(19) 0.014(2) -0.0023(18)
C11 0.0650(19) 0.076(3) 0.090(3) -0.0323(18) 0.0043(18) -0.012(2)
C12 0.0518(16) 0.063(2) 0.069(2) -0.0189(14) -0.0096(14) -0.0059(17)
C13 0.0436(13) 0.0426(16) 0.0430(16) -0.0102(12) -0.0084(12) -0.0071(13)
C14 0.0397(13) 0.0490(17) 0.0516(17) -0.0043(12) -0.0153(12) -0.0067(14)
C15 0.0401(13) 0.0363(16) 0.0442(16) -0.0060(11) -0.0122(12) -0.0037(13)
C16 0.0449(13) 0.0376(16) 0.0455(16) -0.0076(11) -0.0138(12) -0.0031(13)
C17 0.0419(13) 0.0399(16) 0.0440(16) -0.0050(11) -0.0125(12) -0.0079(13)
C18 0.0410(13) 0.0414(16) 0.0409(15) -0.0057(11) -0.0132(12) -0.0031(13)
C19 0.0428(13) 0.0373(16) 0.0404(15) -0.0049(11) -0.0105(12) -0.0054(12)
C20 0.0425(13) 0.0378(16) 0.0435(16) -0.0050(11) -0.0124(12) 0.0006(13)
C21 0.0409(13) 0.0420(17) 0.0479(17) -0.0008(12) -0.0112(12) -0.0022(13)
C22 0.0512(15) 0.0572(19) 0.066(2) -0.0088(14) -0.0021(15) -0.0073(16)
C23 0.0484(15) 0.066(2) 0.071(2) -0.0019(15) 0.0081(15) -0.0130(18)
C24 0.0563(17) 0.062(2) 0.065(2) 0.0077(15) 0.0011(15) -0.0147(17)
C25 0.0583(16) 0.0475(18) 0.067(2) 0.0006(13) -0.0134(15) -0.0134(16)
C26 0.0454(13) 0.0424(17) 0.0434(16) 0.0007(12) -0.0094(12) -0.0061(13)
C27 0.0484(14) 0.0433(18) 0.0525(18) -0.0041(13) -0.0125(13) -0.0087(14)
C28 0.0477(14) 0.0460(18) 0.0477(17) -0.0008(13) -0.0096(12) -0.0126(14)
C29 0.0430(13) 0.0502(18) 0.0448(16) -0.0072(12) -0.0126(12) -0.0059(14)
C30 0.0469(15) 0.062(2) 0.0496(18) -0.0067(13) -0.0094(13) -0.0110(15)
C31 0.0500(15) 0.071(2) 0.0520(19) -0.0132(15) -0.0069(13) -0.0040(16)
C32 0.0579(16) 0.059(2) 0.0522(18) -0.0233(14) -0.0149(14) 0.0039(15)
C33 0.0492(14) 0.0487(18) 0.0512(17) -0.0084(13) -0.0101(13) -0.0046(14)
C34 0.0432(13) 0.0412(16) 0.0413(16) -0.0084(12) -0.0123(12) -0.0014(13)
O6 0.0445(10) 0.0616(13) 0.0568(12) -0.0101(8) -0.0177(9) -0.0017(10)
O7 0.0801(13) 0.0696(14) 0.0628(14) -0.0236(10) -0.0230(11) -0.0188(11)
O8 0.0838(13) 0.0526(13) 0.0974(16) -0.0077(10) -0.0588(12) -0.0003(11)
O9 0.0766(12) 0.0522(13) 0.0598(13) -0.0122(10) -0.0051(10) -0.0212(10)
O10 0.0512(10) 0.0734(14) 0.0675(14) -0.0011(10) 0.0048(10) -0.0224(11)
C35 0.0390(12) 0.0360(16) 0.0491(17) -0.0022(11) -0.0097(12) -0.0078(13)
C36 0.0554(15) 0.0476(18) 0.0556(19) -0.0014(13) -0.0173(14) -0.0066(15)
C37 0.0607(16) 0.056(2) 0.0534(18) -0.0045(14) -0.0071(14) -0.0182(16)
C38 0.0513(16) 0.0441(18) 0.076(2) 0.0000(13) 0.0015(15) -0.0173(17)
C39 0.0391(13) 0.0434(18) 0.078(2) 0.0013(12) -0.0110(14) -0.0025(16)
C40 0.0349(12) 0.0421(17) 0.0497(17) -0.0046(11) -0.0065(12) -0.0061(14)
C41 0.0534(16) 0.0418(17) 0.0538(19) -0.0029(13) -0.0230(15) -0.0035(15)
C42 0.0463(13) 0.0345(15) 0.0429(16) -0.0040(11) -0.0125(12) -0.0085(13)
C43 0.0541(15) 0.0461(18) 0.0496(17) 0.0006(13) -0.0155(13) -0.0048(14)
C44 0.0695(18) 0.0395(18) 0.062(2) -0.0041(14) -0.0153(15) 0.0013(15)
C45 0.0615(16) 0.0373(18) 0.073(2) -0.0146(13) -0.0149(15) -0.0038(15)
C46 0.0473(14) 0.0411(17) 0.0625(19) -0.0057(12) -0.0148(13) -0.0107(14)
C47 0.0434(13) 0.0293(14) 0.0438(15) -0.0015(11) -0.0114(11) -0.0085(12)
C48 0.0449(14) 0.0388(17) 0.0537(17) -0.0023(12) -0.0152(13) -0.0092(13)
C49 0.0447(13) 0.0330(15) 0.0452(16) -0.0010(11) -0.0173(12) 0.0001(12)
C50 0.0447(13) 0.0365(16) 0.0402(15) 0.0008(12) -0.0126(12) -0.0047(12)
C51 0.0396(13) 0.0398(16) 0.0417(15) -0.0017(12) -0.0107(11) -0.0012(13)
C52 0.0446(13) 0.0345(15) 0.0378(15) -0.0021(11) -0.0132(12) -0.0017(12)
C53 0.0441(13) 0.0302(15) 0.0385(15) -0.0020(11) -0.0099(11) -0.0018(12)
C54 0.0410(12) 0.0326(15) 0.0391(15) -0.0015(11) -0.0110(11) 0.0005(12)
C55 0.0433(13) 0.0377(16) 0.0411(15) -0.0033(12) -0.0116(11) 0.0031(13)
C56 0.0494(15) 0.0491(18) 0.0607(19) -0.0084(13) -0.0141(14) -0.0049(14)
C57 0.0477(16) 0.069(2) 0.060(2) -0.0134(14) -0.0068(14) 0.0000(17)
C58 0.0437(15) 0.081(2) 0.0511(19) 0.0006(15) -0.0039(13) -0.0053(17)
C59 0.0556(16) 0.0553(19) 0.0451(17) 0.0032(14) -0.0065(13) -0.0103(14)
C60 0.0468(14) 0.0416(17) 0.0359(15) -0.0014(12) -0.0077(12) 0.0020(13)
C61 0.0544(15) 0.0363(16) 0.0381(16) 0.0004(12) -0.0098(12) -0.0035(13)
C62 0.0439(14) 0.0572(19) 0.0432(17) -0.0035(13) -0.0097(13) -0.0041(14)
C63 0.0490(15) 0.0465(17) 0.0412(16) -0.0106(13) -0.0118(12) -0.0005(13)
C64 0.0530(15) 0.067(2) 0.0444(17) -0.0185(15) -0.0061(13) 0.0002(15)
C65 0.0689(19) 0.063(2) 0.067(2) -0.0283(16) -0.0184(17) 0.0078(17)
C66 0.079(2) 0.0478(19) 0.072(2) -0.0239(16) -0.0221(18) -0.0035(16)
C67 0.0564(15) 0.0445(18) 0.0618(19) -0.0145(13) -0.0151(14) -0.0030(15)
C68 0.0473(14) 0.0402(16) 0.0406(15) -0.0107(12) -0.0151(12) -0.0003(13)

loop_
_atom_site_type_symbol
_atom_site_label
_atom_site_fract_x
_atom_site_fract_y
_atom_site_fract_z
_atom_site_U_iso_or_equiv
_atom_site_thermal_displace_type
_atom_site_calc_flag
_atom_site_refinement_flags
_atom_site_occupancy
O O1 0.30343(13) 0.59668(14) 0.68545(12) 0.0606(7) Uani d . 1.000
O O2 0.36189(17) 0.52360(19) 0.56612(14) 0.0919(10) Uani d . 1.000
O O3 0.65201(14) 0.36139(15) 0.71664(13) 0.0755(8) Uani d . 1.000
O O4 0.31239(15) 0.02705(15) 0.72691(12) 0.0721(8) Uani d . 1.000
O O5 0.12537(14) 0.48837(16) 0.91275(12) 0.0710(8) Uani d . 1.000
C C1 0.36124(18) 0.5327(2) 0.80850(17) 0.0457(9) Uani d . 1.000
C C2 0.3815(2) 0.5551(3) 0.88099(18) 0.0660(11) Uani d . 1.000
C C3 0.3712(2) 0.6644(3) 0.8990(2) 0.0826(16) Uani d . 1.000
C C4 0.3414(2) 0.7490(3) 0.8436(3) 0.0847(16) Uani d . 1.000
C C5 0.3211(2) 0.7288(2) 0.7722(2) 0.0709(13) Uani d . 1.000
C C6 0.33166(19) 0.6210(2) 0.75593(17) 0.0495(10) Uani d . 1.000
C C7 0.3894(2) 0.5616(2) 0.61735(19) 0.0570(11) Uani d . 1.000
C C8 0.5070(2) 0.5881(2) 0.61130(15) 0.0474(9) Uani d . 1.000
C C9 0.5342(3) 0.6868(2) 0.56465(18) 0.0692(12) Uani d . 1.000
C C10 0.6393(3) 0.7211(3) 0.5530(2) 0.0821(14) Uani d . 1.000
C C11 0.7199(3) 0.6572(3) 0.5856(2) 0.0797(15) Uani d . 1.000
C C12 0.6954(2) 0.5587(2) 0.63184(18) 0.0616(11) Uani d . 1.000
C C13 0.58751(19) 0.5234(2) 0.64604(15) 0.0431(9) Uani d . 1.000
C C14 0.57028(19) 0.4167(2) 0.69716(16) 0.0462(9) Uani d . 1.000
C C15 0.45753(17) 0.36805(19) 0.72787(14) 0.0400(9) Uani d . 1.000
C C16 0.36222(19) 0.41890(19) 0.78720(15) 0.0422(9) Uani d . 1.000
C C17 0.26743(18) 0.3624(2) 0.82399(14) 0.0415(9) Uani d . 1.000
C C18 0.26223(18) 0.2556(2) 0.80507(14) 0.0407(8) Uani d . 1.000
C C19 0.35423(18) 0.20753(19) 0.74519(14) 0.0403(8) Uani d . 1.000
C C20 0.45172(18) 0.2643(2) 0.70666(15) 0.0416(9) Uani d . 1.000
C C21 0.53516(18) 0.1954(2) 0.64342(15) 0.0445(9) Uani d . 1.000
C C22 0.6417(2) 0.2118(2) 0.58698(17) 0.0609(10) Uani d . 1.000
C C23 0.6949(2) 0.1317(2) 0.53227(18) 0.0672(11) Uani d . 1.000
C C24 0.6467(2) 0.0389(2) 0.53273(18) 0.0659(11) Uani d . 1.000
C C25 0.5414(2) 0.0214(2) 0.58938(17) 0.0585(10) Uani d . 1.000
C C26 0.48748(19) 0.1004(2) 0.64358(15) 0.0449(9) Uani d . 1.000
C C27 0.3741(2) 0.0999(2) 0.70820(16) 0.0482(10) Uani d . 1.000
C C28 0.1557(2) 0.3987(2) 0.88562(16) 0.0477(9) Uani d . 1.000
C C29 0.08788(19) 0.3041(2) 0.90507(15) 0.0456(9) Uani d . 1.000
C C30 -0.02000(19) 0.2945(2) 0.95961(16) 0.0532(10) Uani d . 1.000
C C31 -0.0662(2) 0.1982(2) 0.96602(17) 0.0588(10) Uani d . 1.000
C C32 -0.0065(2) 0.1132(2) 0.91909(16) 0.0556(10) Uani d . 1.000
C C33 0.10298(19) 0.1220(2) 0.86364(15) 0.0503(9) Uani d . 1.000
C C34 0.15016(18) 0.2189(2) 0.85727(15) 0.0417(9) Uani d . 1.000
O O6 1.00908(13) -0.17362(14) 0.77863(11) 0.0535(7) Uani d . 1.000
O O7 0.90062(15) -0.12612(16) 0.90231(12) 0.0674(8) Uani d . 1.000
O O8 0.63534(16) -0.13362(14) 0.72125(13) 0.0714(8) Uani d . 1.000
O O9 0.68213(15) 0.30354(15) 0.88768(11) 0.0639(7) Uani d . 1.000
O O10 1.11392(14) 0.04935(15) 0.60688(12) 0.0679(7) Uani d . 1.000
C C35 0.94112(18) -0.11759(19) 0.65889(16) 0.0419(9) Uani d . 1.000
C C36 0.9417(2) -0.1352(2) 0.57890(17) 0.0529(10) Uani d . 1.000
C C37 1.0053(2) -0.2271(2) 0.54203(17) 0.0577(10) Uani d . 1.000
C C38 1.0671(2) -0.3024(2) 0.5844(2) 0.0609(10) Uani d . 1.000
C C39 1.06743(19) -0.2873(2) 0.66449(19) 0.0557(10) Uani d . 1.000
C C40 1.00473(18) -0.1955(2) 0.69976(16) 0.0433(9) Uani d . 1.000
C C41 0.9114(2) -0.1772(2) 0.84396(18) 0.0483(10) Uani d . 1.000
C C42 0.83080(18) -0.25756(19) 0.84404(15) 0.0409(8) Uani d . 1.000
C C43 0.8502(2) -0.3585(2) 0.88940(15) 0.0504(10) Uani d . 1.000
C C44 0.7807(2) -0.4394(2) 0.89913(17) 0.0586(11) Uani d . 1.000
C C45 0.6915(2) -0.4225(2) 0.86307(17) 0.0573(10) Uani d . 1.000
C C46 0.67236(19) -0.3245(2) 0.81736(16) 0.0498(10) Uani d . 1.000
C C47 0.74017(18) -0.23984(19) 0.80699(14) 0.0389(8) Uani d . 1.000
C C48 0.70772(19) -0.1365(2) 0.75803(16) 0.0453(9) Uani d . 1.000
C C49 0.76039(18) -0.03298(19) 0.75539(15) 0.0407(8) Uani d . 1.000
C C50 0.87355(18) -0.02196(19) 0.70404(14) 0.0408(8) Uani d . 1.000
C C51 0.91980(18) 0.0738(2) 0.70171(14) 0.0411(8) Uani d . 1.000
C C52 0.85951(18) 0.16119(19) 0.74945(14) 0.0391(8) Uani d . 1.000
C C53 0.74977(18) 0.14884(18) 0.80130(14) 0.0384(8) Uani d . 1.000
C C54 0.69851(18) 0.05350(19) 0.80181(14) 0.0383(8) Uani d . 1.000
C C55 0.57903(18) 0.0654(2) 0.85817(15) 0.0416(8) Uani d . 1.000
C C56 0.49093(19) -0.0013(2) 0.87878(16) 0.0531(10) Uani d . 1.000
C C57 0.3861(2) 0.0352(2) 0.93379(17) 0.0606(11) Uani d . 1.000
C C58 0.3681(2) 0.1337(3) 0.96666(17) 0.0616(10) Uani d . 1.000
C C59 0.4552(2) 0.2002(2) 0.94781(15) 0.0542(10) Uani d . 1.000
C C60 0.55958(19) 0.1651(2) 0.89297(15) 0.0433(9) Uani d . 1.000
C C61 0.66597(19) 0.2206(2) 0.86300(15) 0.0443(9) Uani d . 1.000
C C62 1.0373(2) 0.1048(2) 0.65342(16) 0.0490(10) Uani d . 1.000
C C63 1.03846(19) 0.2175(2) 0.67471(15) 0.0456(9) Uani d . 1.000
C C64 1.1243(2) 0.2854(2) 0.64486(16) 0.0558(10) Uani d . 1.000
C C65 1.1039(2) 0.3894(3) 0.67096(18) 0.0656(11) Uani d . 1.000
C C66 0.9996(2) 0.4235(2) 0.72629(18) 0.0645(11) Uani d . 1.000
C C67 0.9133(2) 0.3553(2) 0.75702(16) 0.0538(10) Uani d . 1.000
C C68 0.93334(19) 0.2515(2) 0.73056(15) 0.0418(9) Uani d . 1.000
H H2 0.40190 0.49770 0.91780 0.0790 Uiso c R 1.000
H H3 0.38440 0.68000 0.94780 0.0990 Uiso c R 1.000
H H4 0.33520 0.82140 0.85550 0.1020 Uiso c R 1.000
H H5 0.30060 0.78610 0.73540 0.0850 Uiso c R 1.000
H H9 0.48030 0.73010 0.54110 0.0830 Uiso c R 1.000
H H10 0.65600 0.78820 0.52260 0.0980 Uiso c R 1.000
H H11 0.79180 0.68040 0.57660 0.0960 Uiso c R 1.000
H H12 0.75090 0.51540 0.65370 0.0740 Uiso c R 1.000
H H22 0.67620 0.27430 0.58580 0.0730 Uiso c R 1.000
H H23 0.76600 0.14180 0.49400 0.0810 Uiso c R 1.000
H H24 0.68460 -0.01250 0.49500 0.0790 Uiso c R 1.000
H H25 0.50800 -0.04180 0.59090 0.0700 Uiso c R 1.000
H H30 -0.06040 0.35170 0.99120 0.0640 Uiso c R 1.000
H H31 -0.13900 0.19010 1.00250 0.0710 Uiso c R 1.000
H H32 -0.03970 0.04870 0.92450 0.0670 Uiso c R 1.000
H H33 0.14290 0.06460 0.83200 0.0600 Uiso c R 1.000
H H36 0.89900 -0.08480 0.54990 0.0630 Uiso c R 1.000
H H37 1.00590 -0.23780 0.48810 0.0690 Uiso c R 1.000
H H38 1.10920 -0.36430 0.55920 0.0730 Uiso c R 1.000
H H39 1.10930 -0.33840 0.69360 0.0670 Uiso c R 1.000
H H43 0.91110 -0.37100 0.91330 0.0610 Uiso c R 1.000
H H44 0.79390 -0.50580 0.93020 0.0700 Uiso c R 1.000
H H45 0.64430 -0.47730 0.86970 0.0690 Uiso c R 1.000
H H46 0.61240 -0.31420 0.79250 0.0600 Uiso c R 1.000
H H56 0.50180 -0.06840 0.85640 0.0640 Uiso c R 1.000
H H57 0.32650 -0.00880 0.94860 0.0730 Uiso c R 1.000
H H58 0.29630 0.15630 1.00220 0.0740 Uiso c R 1.000
H H59 0.44400 0.26650 0.97130 0.0650 Uiso c R 1.000
H H64 1.19450 0.26140 0.60790 0.0670 Uiso c R 1.000
H H65 1.16040 0.43670 0.65130 0.0790 Uiso c R 1.000
H H66 0.98690 0.49400 0.74340 0.0770 Uiso c R 1.000
H H67 0.84370 0.37910 0.79460 0.0650 Uiso c R 1.000

loop_
_atom_type_symbol
_atom_type_description
_atom_type_scat_dispersion_real
_atom_type_scat_dispersion_imag
_atom_type_scat_source
C C 0.0033 0.0016 ' International Tables Vol C Tables 4.2.6.8 and 6.1.1.4'
H H 0.0000 0.0000 ' International Tables Vol C Tables 4.2.6.8 and 6.1.1.4'
O O 0.0106 0.0060 ' International Tables Vol C Tables 4.2.6.8 and 6.1.1.4'

loop_
_geom_angle_atom_site_label_1
_geom_angle_atom_site_label_2
_geom_angle_atom_site_label_3
_geom_angle
_geom_angle_publ_flag
C6 O1 C7 119.8(2) no
C40 O6 C41 118.32(19) no
C2 C1 C6 117.7(3) no
C6 C1 C16 118.7(2) no
C2 C1 C16 123.5(3) no
C1 C2 C3 119.9(3) no
C2 C3 C4 119.5(3) no
C3 C4 C5 121.5(3) no
C4 C5 C6 117.9(3) no
O1 C6 C1 116.9(2) no
C1 C6 C5 123.5(3) no
O1 C6 C5 119.4(2) no
O1 C7 C8 115.4(2) no
O2 C7 C8 126.7(3) no
O1 C7 O2 117.5(2) no
C7 C8 C9 114.1(3) no
C9 C8 C13 119.6(3) no
C7 C8 C13 126.2(2) no
C8 C9 C10 120.6(3) no
C9 C10 C11 120.3(3) no
C10 C11 C12 120.4(3) no
C11 C12 C13 120.3(3) no
C8 C13 C12 118.9(2) no
C12 C13 C14 115.6(2) no
C8 C13 C14 125.5(2) no
O3 C14 C13 119.3(2) no
C13 C14 C15 124.9(2) no
O3 C14 C15 115.8(2) no
C14 C15 C20 119.5(2) no
C16 C15 C20 119.0(2) no
C14 C15 C16 120.9(2) no
C1 C16 C17 120.0(2) no
C15 C16 C17 118.8(2) no
C1 C16 C15 121.1(2) no
C16 C17 C28 129.3(2) no
C18 C17 C28 108.1(2) no
C16 C17 C18 122.7(2) no
C17 C18 C19 118.3(2) no
C19 C18 C34 133.3(2) no
C17 C18 C34 108.4(2) no
C18 C19 C20 119.8(2) no
C20 C19 C27 108.3(2) no
C18 C19 C27 132.0(2) no
C15 C20 C21 130.3(2) no
C19 C20 C21 108.3(2) no
C15 C20 C19 121.4(2) no
C20 C21 C22 132.7(2) no
C20 C21 C26 108.1(2) no
C22 C21 C26 119.1(2) no
C21 C22 C23 117.9(2) no
C22 C23 C24 122.5(3) no
C23 C24 C25 120.0(2) no
C24 C25 C26 118.1(2) no
C21 C26 C25 122.5(2) no
C21 C26 C27 110.1(2) no
C25 C26 C27 127.4(2) no
O4 C27 C19 128.0(2) no
O4 C27 C26 126.9(2) no
C19 C27 C26 105.1(2) no
O5 C28 C29 126.9(2) no
C17 C28 C29 105.9(2) no
O5 C28 C17 127.2(2) no
C28 C29 C30 128.9(2) no
C30 C29 C34 121.8(2) no
C28 C29 C34 109.3(2) no
C29 C30 C31 118.2(2) no
C30 C31 C32 121.0(2) no
C31 C32 C33 121.3(2) no
C32 C33 C34 117.9(2) no
C18 C34 C29 108.3(2) no
C29 C34 C33 119.8(2) no
C18 C34 C33 131.8(2) no
C1 C2 H2 120.00 no
C3 C2 H2 120.00 no
C4 C3 H3 120.00 no
C2 C3 H3 120.00 no
C5 C4 H4 119.00 no
C3 C4 H4 119.00 no
C4 C5 H5 121.00 no
C6 C5 H5 121.00 no
C8 C9 H9 120.00 no
C10 C9 H9 120.00 no
C11 C10 H10 120.00 no
C9 C10 H10 120.00 no
C10 C11 H11 120.00 no
C12 C11 H11 120.00 no
C13 C12 H12 120.00 no
C11 C12 H12 120.00 no
C21 C22 H22 121.00 no
C23 C22 H22 121.00 no
C24 C23 H23 119.00 no
C22 C23 H23 119.00 no
C23 C24 H24 120.00 no
C25 C24 H24 120.00 no
C26 C25 H25 121.00 no
C24 C25 H25 121.00 no
C29 C30 H30 121.00 no
C31 C30 H30 121.00 no
C32 C31 H31 119.00 no
C30 C31 H31 119.00 no
C31 C32 H32 119.00 no
C33 C32 H32 119.00 no
C32 C33 H33 121.00 no
C34 C33 H33 121.00 no
C36 C35 C40 117.6(2) no
C36 C35 C50 124.1(2) no
C40 C35 C50 118.3(2) no
C35 C36 C37 120.4(2) no
C36 C37 C38 120.3(3) no
C37 C38 C39 120.5(2) no
C38 C39 C40 118.4(2) no
O6 C40 C35 117.1(2) no
O6 C40 C39 120.0(2) no
C35 C40 C39 122.8(2) no
O6 C41 O7 118.8(2) no
O6 C41 C42 117.4(2) no
O7 C41 C42 123.2(2) no
C41 C42 C43 113.4(2) no
C41 C42 C47 127.3(2) no
C43 C42 C47 119.3(2) no
C42 C43 C44 120.9(2) no
C43 C44 C45 120.1(2) no
C44 C45 C46 119.7(2) no
C45 C46 C47 121.8(2) no
C42 C47 C46 118.2(2) no
C42 C47 C48 125.6(2) no
C46 C47 C48 116.3(2) no
O8 C48 C47 120.1(2) no
O8 C48 C49 118.8(2) no
C47 C48 C49 121.1(2) no
C48 C49 C50 119.7(2) no
C48 C49 C54 121.1(2) no
C50 C49 C54 119.2(2) no
C35 C50 C49 118.5(2) no
C35 C50 C51 122.5(2) no
C49 C50 C51 118.9(2) no
C50 C51 C52 122.8(2) no
C50 C51 C62 129.1(2) no
C52 C51 C62 108.1(2) no
C51 C52 C53 118.1(2) no
C51 C52 C68 108.5(2) no
C53 C52 C68 133.4(2) no
C52 C53 C54 120.1(2) no
C52 C53 C61 132.1(2) no
C54 C53 C61 107.9(2) no
C49 C54 C53 120.8(2) no
C49 C54 C55 130.5(2) no
C53 C54 C55 108.6(2) no
C54 C55 C56 132.4(2) no
C54 C55 C60 108.3(2) no
C56 C55 C60 119.3(2) no
C55 C56 C57 118.1(2) no
C56 C57 C58 121.9(2) no
C57 C58 C59 120.8(3) no
C58 C59 C60 117.9(2) no
C55 C60 C59 122.1(2) no
C55 C60 C61 109.5(2) no
C59 C60 C61 128.4(2) no
O9 C61 C53 128.1(2) no
O9 C61 C60 126.4(2) no
C53 C61 C60 105.4(2) no
O10 C62 C51 127.0(2) no
O10 C62 C63 127.8(2) no
C51 C62 C63 105.2(2) no
C62 C63 C64 128.8(2) no
C62 C63 C68 109.6(2) no
C64 C63 C68 121.6(2) no
C63 C64 C65 118.5(2) no
C64 C65 C66 120.0(3) no
C65 C66 C67 121.7(3) no
C66 C67 C68 118.3(2) no
C52 C68 C63 108.6(2) no
C52 C68 C67 131.6(2) no
C63 C68 C67 119.8(2) no
C35 C36 H36 120.00 no
C37 C36 H36 120.00 no
C36 C37 H37 120.00 no
C38 C37 H37 120.00 no
C37 C38 H38 120.00 no
C39 C38 H38 120.00 no
C38 C39 H39 121.00 no
C40 C39 H39 121.00 no
C42 C43 H43 120.00 no
C44 C43 H43 120.00 no
C43 C44 H44 120.00 no
C45 C44 H44 120.00 no
C44 C45 H45 120.00 no
C46 C45 H45 120.00 no
C45 C46 H46 119.00 no
C47 C46 H46 119.00 no
C55 C56 H56 121.00 no
C57 C56 H56 121.00 no
C56 C57 H57 119.00 no
C58 C57 H57 119.00 no
C57 C58 H58 120.00 no
C59 C58 H58 120.00 no
C58 C59 H59 121.00 no
C60 C59 H59 121.00 no
C63 C64 H64 121.00 no
C65 C64 H64 121.00 no
C64 C65 H65 120.00 no
C66 C65 H65 120.00 no
C65 C66 H66 119.00 no
C67 C66 H66 119.00 no
C66 C67 H67 121.00 no
C68 C67 H67 121.00 no

loop_
_geom_bond_atom_site_label_1
_geom_bond_atom_site_label_2
_geom_bond_distance
_geom_bond_publ_flag
O1 C6 1.407(3) no
O1 C7 1.372(3) no
O2 C7 1.184(4) no
O3 C14 1.223(3) no
O4 C27 1.212(3) no
O5 C28 1.217(3) no
O6 C40 1.405(3) no
O6 C41 1.364(3) no
O7 C41 1.200(3) no
O8 C48 1.214(3) no
O9 C61 1.219(3) no
O10 C62 1.213(3) no
C1 C16 1.493(3) no
C1 C6 1.381(4) no
C1 C2 1.382(4) no
C2 C3 1.401(5) no
C3 C4 1.382(5) no
C4 C5 1.356(5) no
C5 C6 1.374(4) no
C7 C8 1.495(4) no
C8 C13 1.386(4) no
C8 C9 1.386(4) no
C9 C10 1.366(5) no
C10 C11 1.363(5) no
C11 C12 1.375(4) no
C12 C13 1.396(4) no
C13 C14 1.480(4) no
C14 C15 1.509(3) no
C15 C20 1.392(3) no
C15 C16 1.415(3) no
C16 C17 1.385(3) no
C17 C28 1.496(3) no
C17 C18 1.412(3) no
C18 C19 1.384(3) no
C18 C34 1.491(3) no
C19 C27 1.499(3) no
C19 C20 1.417(3) no
C20 C21 1.493(3) no
C21 C22 1.391(4) no
C21 C26 1.387(3) no
C22 C23 1.393(4) no
C23 C24 1.365(4) no
C24 C25 1.384(4) no
C25 C26 1.379(4) no
C26 C27 1.487(4) no
C28 C29 1.481(4) no
C29 C30 1.377(4) no
C29 C34 1.397(3) no
C30 C31 1.371(4) no
C31 C32 1.380(4) no
C32 C33 1.397(4) no
C33 C34 1.384(3) no
C2 H2 0.9300 no
C3 H3 0.9300 no
C4 H4 0.9300 no
C5 H5 0.9300 no
C9 H9 0.9300 no
C10 H10 0.9300 no
C11 H11 0.9300 no
C12 H12 0.9300 no
C22 H22 0.9300 no
C23 H23 0.9300 no
C24 H24 0.9300 no
C25 H25 0.9300 no
C30 H30 0.9300 no
C31 H31 0.9300 no
C32 H32 0.9300 no
C33 H33 0.9300 no
C35 C36 1.387(4) no
C35 C40 1.382(3) no
C35 C50 1.491(3) no
C36 C37 1.382(4) no
C37 C38 1.366(4) no
C38 C39 1.384(4) no
C39 C40 1.367(4) no
C41 C42 1.502(4) no
C42 C43 1.396(3) no
C42 C47 1.400(3) no
C43 C44 1.371(4) no
C44 C45 1.374(4) no
C45 C46 1.370(4) no
C46 C47 1.393(3) no
C47 C48 1.489(3) no
C48 C49 1.507(3) no
C49 C50 1.413(3) no
C49 C54 1.396(3) no
C50 C51 1.378(3) no
C51 C52 1.411(3) no
C51 C62 1.505(4) no
C52 C53 1.385(3) no
C52 C68 1.484(3) no
C53 C54 1.414(3) no
C53 C61 1.500(3) no
C54 C55 1.485(3) no
C55 C56 1.390(3) no
C55 C60 1.391(3) no
C56 C57 1.391(4) no
C57 C58 1.364(4) no
C58 C59 1.381(4) no
C59 C60 1.381(4) no
C60 C61 1.486(4) no
C62 C63 1.486(4) no
C63 C64 1.379(4) no
C63 C68 1.391(3) no
C64 C65 1.376(4) no
C65 C66 1.381(4) no
C66 C67 1.386(4) no
C67 C68 1.376(4) no
C36 H36 0.9300 no
C37 H37 0.9300 no
C38 H38 0.9300 no
C39 H39 0.9300 no
C43 H43 0.9300 no
C44 H44 0.9300 no
C45 H45 0.9300 no
C46 H46 0.9300 no
C56 H56 0.9300 no
C57 H57 0.9300 no
C58 H58 0.9300 no
C59 H59 0.9300 no
C64 H64 0.9300 no
C65 H65 0.9300 no
C66 H66 0.9300 no
C67 H67 0.9300 no

loop_
_geom_hbond_atom_site_label_D
_geom_hbond_atom_site_label_H
_geom_hbond_atom_site_label_A
_geom_hbond_site_symmetry_A
_geom_hbond_distance_DH
_geom_hbond_distance_HA
_geom_hbond_distance_DA
_geom_hbond_angle_DHA
_geom_hbond_publ_flag
C12 H12 O3 . 0.93 2.37 2.693(3) 100. no
C22 H22 O3 . 0.93 2.50 3.081(3) 121. no
C24 H24 O10 2_756 0.93 2.56 3.302(3) 137. yes
C30 H30 O5 2_567 0.93 2.60 3.507(3) 166. yes
C32 H32 O7 1_455 0.93 2.49 3.398(3) 166. yes
C33 H33 O4 . 0.93 2.32 3.087(3) 139. yes
C39 H39 O1 1_645 0.93 2.36 3.115(3) 139. yes
C46 H46 O8 . 0.93 2.40 2.728(3) 101. no
C56 H56 O8 . 0.93 2.52 3.210(3) 131. yes
C58 H58 O7 2_657 0.93 2.52 3.377(3) 154. yes
C67 H67 O9 . 0.93 2.36 3.117(3) 139. yes

loop_
_geom_torsion_atom_site_label_1
_geom_torsion_atom_site_label_2
_geom_torsion_atom_site_label_3
_geom_torsion_atom_site_label_4
_geom_torsion
_geom_torsion_publ_flag
C7 O1 C6 C1 -76.7(3) no
C7 O1 C6 C5 107.8(3) no
C6 O1 C7 O2 166.9(2) no
C6 O1 C7 C8 -20.1(3) no
C40 O6 C41 C42 32.3(3) no
C41 O6 C40 C35 69.9(3) no
C41 O6 C40 C39 -114.0(3) no
C40 O6 C41 O7 -156.0(2) no
C16 C1 C6 C5 175.9(2) no
C2 C1 C16 C15 -102.7(3) no
C2 C1 C16 C17 79.1(3) no
C16 C1 C6 O1 0.5(3) no
C16 C1 C2 C3 -175.6(2) no
C2 C1 C6 O1 -175.7(2) no
C2 C1 C6 C5 -0.3(4) no
C6 C1 C16 C15 81.4(3) no
C6 C1 C16 C17 -96.8(3) no
C6 C1 C2 C3 0.3(4) no
C1 C2 C3 C4 -0.4(4) no
C2 C3 C4 C5 0.4(5) no
C3 C4 C5 C6 -0.4(5) no
C4 C5 C6 C1 0.3(4) no
C4 C5 C6 O1 175.6(3) no
O2 C7 C8 C13 -98.7(4) no
O1 C7 C8 C9 -92.2(3) no
O1 C7 C8 C13 89.0(3) no
O2 C7 C8 C9 80.1(3) no
C13 C8 C9 C10 -0.4(4) no
C7 C8 C13 C12 177.7(2) no
C7 C8 C9 C10 -179.3(3) no
C7 C8 C13 C14 -1.3(4) no
C9 C8 C13 C12 -1.1(4) no
C9 C8 C13 C14 179.9(2) no
C8 C9 C10 C11 1.5(5) no
C9 C10 C11 C12 -1.3(5) no
C10 C11 C12 C13 -0.2(5) no
C11 C12 C13 C8 1.4(4) no
C11 C12 C13 C14 -179.5(3) no
C12 C13 C14 C15 173.4(2) no
C12 C13 C14 O3 -7.1(4) no
C8 C13 C14 O3 172.0(2) no
C8 C13 C14 C15 -7.5(4) no
O3 C14 C15 C20 -57.0(3) no
C13 C14 C15 C16 -66.4(3) no
C13 C14 C15 C20 122.5(3) no
O3 C14 C15 C16 114.1(3) no
C14 C15 C20 C19 169.2(2) no
C14 C15 C20 C21 -12.7(4) no
C16 C15 C20 C19 -2.1(3) no
C14 C15 C16 C1 12.4(3) no
C14 C15 C16 C17 -169.4(2) no
C20 C15 C16 C1 -176.5(2) no
C20 C15 C16 C17 1.8(3) no
C16 C15 C20 C21 176.0(2) no
C15 C16 C17 C28 -177.8(2) no
C1 C16 C17 C18 178.6(2) no
C1 C16 C17 C28 0.4(4) no
C15 C16 C17 C18 0.4(4) no
C16 C17 C18 C34 178.5(2) no
C28 C17 C18 C19 176.3(2) no
C16 C17 C18 C19 -2.3(4) no
C18 C17 C28 C29 3.2(3) no
C16 C17 C28 O5 3.2(4) no
C16 C17 C28 C29 -178.4(2) no
C28 C17 C18 C34 -3.0(3) no
C18 C17 C28 O5 -175.2(3) no
C17 C18 C19 C20 1.9(3) no
C17 C18 C19 C27 -177.0(2) no
C19 C18 C34 C29 -177.5(3) no
C19 C18 C34 C33 1.7(5) no
C17 C18 C34 C33 -179.3(3) no
C34 C18 C19 C20 -179.1(2) no
C34 C18 C19 C27 2.1(5) no
C17 C18 C34 C29 1.6(3) no
C18 C19 C20 C21 -178.3(2) no
C27 C19 C20 C15 179.3(2) no
C27 C19 C20 C21 0.9(3) no
C18 C19 C20 C15 0.2(4) no
C18 C19 C27 O4 -3.8(5) no
C18 C19 C27 C26 176.9(2) no
C20 C19 C27 O4 177.3(3) no
C20 C19 C27 C26 -2.1(3) no
C15 C20 C21 C26 -177.5(2) no
C19 C20 C21 C22 178.0(3) no
C15 C20 C21 C22 -0.3(5) no
C19 C20 C21 C26 0.8(3) no
C20 C21 C26 C27 -2.2(3) no
C22 C21 C26 C27 -179.8(2) no
C26 C21 C22 C23 0.8(4) no
C22 C21 C26 C25 -0.4(4) no
C20 C21 C22 C23 -176.2(3) no
C20 C21 C26 C25 177.3(2) no
C21 C22 C23 C24 -0.4(4) no
C22 C23 C24 C25 -0.4(4) no
C23 C24 C25 C26 0.8(4) no
C24 C25 C26 C21 -0.4(4) no
C24 C25 C26 C27 179.0(2) no
C21 C26 C27 C19 2.6(3) no
C25 C26 C27 O4 3.9(4) no
C21 C26 C27 O4 -176.7(3) no
C25 C26 C27 C19 -176.8(2) no
C17 C28 C29 C34 -2.2(3) no
C17 C28 C29 C30 178.5(2) no
O5 C28 C29 C30 -3.1(4) no
O5 C28 C29 C34 176.2(3) no
C34 C29 C30 C31 -0.3(4) no
C28 C29 C34 C18 0.4(3) no
C28 C29 C34 C33 -178.8(2) no
C28 C29 C30 C31 179.0(3) no
C30 C29 C34 C18 179.8(2) no
C30 C29 C34 C33 0.6(4) no
C29 C30 C31 C32 -0.1(4) no
C30 C31 C32 C33 0.2(4) no
C31 C32 C33 C34 0.2(4) no
C32 C33 C34 C18 -179.5(2) no
C32 C33 C34 C29 -0.5(4) no
C50 C35 C40 O6 -5.5(3) no
C50 C35 C40 C39 178.5(2) no
C36 C35 C50 C49 90.7(3) no
C36 C35 C50 C51 -93.5(3) no
C40 C35 C50 C49 -87.4(3) no
C40 C35 C50 C51 88.4(3) no
C36 C35 C40 O6 176.3(2) no
C36 C35 C40 C39 0.3(4) no
C40 C35 C36 C37 -0.8(4) no
C50 C35 C36 C37 -178.9(2) no
C35 C36 C37 C38 0.9(4) no
C36 C37 C38 C39 -0.4(4) no
C37 C38 C39 C40 -0.1(4) no
C38 C39 C40 O6 -175.8(2) no
C38 C39 C40 C35 0.1(4) no
O6 C41 C42 C43 93.9(3) no
O6 C41 C42 C47 -88.4(3) no
O7 C41 C42 C43 -77.4(3) no
O7 C41 C42 C47 100.3(3) no
C41 C42 C43 C44 176.9(2) no
C47 C42 C43 C44 -1.0(4) no
C41 C42 C47 C46 -177.4(2) no
C41 C42 C47 C48 1.4(4) no
C43 C42 C47 C46 0.2(3) no
C43 C42 C47 C48 179.0(2) no
C42 C43 C44 C45 0.9(4) no
C43 C44 C45 C46 0.0(4) no
C44 C45 C46 C47 -0.9(4) no
C45 C46 C47 C42 0.7(4) no
C45 C46 C47 C48 -178.2(2) no
C42 C47 C48 O8 172.3(2) no
C42 C47 C48 C49 -9.8(4) no
C46 C47 C48 O8 -8.8(4) no
C46 C47 C48 C49 169.1(2) no
O8 C48 C49 C50 -104.7(3) no
O8 C48 C49 C54 74.2(3) no
C47 C48 C49 C50 77.4(3) no
C47 C48 C49 C54 -103.8(3) no
C48 C49 C50 C35 -4.8(3) no
C48 C49 C50 C51 179.3(2) no
C54 C49 C50 C35 176.3(2) no
C54 C49 C50 C51 0.4(3) no
C48 C49 C54 C53 177.8(2) no
C48 C49 C54 C55 -0.7(4) no
C50 C49 C54 C53 -3.3(3) no
C50 C49 C54 C55 178.1(2) no
C35 C50 C51 C52 -174.9(2) no
C35 C50 C51 C62 3.5(4) no
C49 C50 C51 C52 0.9(4) no
C49 C50 C51 C62 179.3(2) no
C50 C51 C52 C53 0.7(3) no
C50 C51 C52 C68 -178.8(2) no
C62 C51 C52 C53 -177.9(2) no
C62 C51 C52 C68 2.5(3) no
C50 C51 C62 O10 0.0(4) no
C50 C51 C62 C63 179.6(2) no
C52 C51 C62 O10 178.5(3) no
C52 C51 C62 C63 -1.8(3) no
C51 C52 C53 C54 -3.6(3) no
C51 C52 C53 C61 176.0(2) no
C68 C52 C53 C54 175.8(2) no
C68 C52 C53 C61 -4.6(5) no
C51 C52 C68 C63 -2.3(3) no
C51 C52 C68 C67 176.5(3) no
C53 C52 C68 C63 178.3(3) no
C53 C52 C68 C67 -3.0(5) no
C52 C53 C54 C49 5.0(3) no
C52 C53 C54 C55 -176.2(2) no
C61 C53 C54 C49 -174.7(2) no
C61 C53 C54 C55 4.2(3) no
C52 C53 C61 O9 -8.4(4) no
C52 C53 C61 C60 175.4(2) no
C54 C53 C61 O9 171.2(2) no
C54 C53 C61 C60 -5.1(3) no
C49 C54 C55 C56 -3.9(4) no
C49 C54 C55 C60 177.1(2) no
C53 C54 C55 C56 177.5(3) no
C53 C54 C55 C60 -1.6(3) no
C54 C55 C56 C57 -178.9(2) no
C60 C55 C56 C57 0.1(4) no
C54 C55 C60 C59 179.4(2) no
C54 C55 C60 C61 -1.7(3) no
C56 C55 C60 C59 0.2(4) no
C56 C55 C60 C61 179.1(2) no
C55 C56 C57 C58 0.6(4) no
C56 C57 C58 C59 -1.6(4) no
C57 C58 C59 C60 1.8(4) no
C58 C59 C60 C55 -1.1(4) no
C58 C59 C60 C61 -179.8(2) no
C55 C60 C61 O9 -172.2(2) no
C55 C60 C61 C53 4.1(3) no
C59 C60 C61 O9 6.7(4) no
C59 C60 C61 C53 -177.0(2) no
O10 C62 C63 C64 2.3(5) no
O10 C62 C63 C68 -179.9(3) no
C51 C62 C63 C64 -177.4(2) no
C51 C62 C63 C68 0.4(3) no
C62 C63 C64 C65 177.1(3) no
C68 C63 C64 C65 -0.5(4) no
C62 C63 C68 C52 1.1(3) no
C62 C63 C68 C67 -177.9(2) no
C64 C63 C68 C52 179.1(2) no
C64 C63 C68 C67 0.2(4) no
C63 C64 C65 C66 0.4(4) no
C64 C65 C66 C67 0.1(4) no
C65 C66 C67 C68 -0.5(4) no
C66 C67 C68 C52 -178.3(3) no
C66 C67 C68 C63 0.3(4) no

loop_
_cod_related_entry_id
_cod_related_entry_database
_cod_related_entry_code
1 ChemSpider 30658264
